data_7033241
loop_
_publ_author_name
'Dahcheh, Fatme'
'Stephan, Douglas W.'

_publ_section_title
;
 Bis-mixed-carbene ruthenium-thiolate-alkylidene complexes: synthesis and
 olefin metathesis activity.
;
_journal_issue 4
_journal_name_full 'Dalton transactions (Cambridge, England : 2003)'
_journal_page_first 1724
_journal_page_last 1733
_journal_paper_doi 10.1039/c4dt03137g
_journal_volume 44
_journal_year 2015
_chemical_formula_sum 'C63 H80 Cl N4 O2 P Ru'
_chemical_formula_weight 1092.80
_space_group_IT_number 14
_symmetry_cell_setting monoclinic
_symmetry_space_group_name_Hall '-P 2yn'
_symmetry_space_group_name_H-M 'P 1 21/n 1'
_atom_sites_solution_hydrogens geom
_atom_sites_solution_primary direct
_atom_sites_solution_secondary difmap
_audit_creation_method SHELXL-97
_audit_update_record
;
2014-10-07 deposited with the CCDC.
2014-11-24 downloaded from the CCDC.
;
_cell_angle_alpha 90.00
_cell_angle_beta 101.749(8)
_cell_angle_gamma 90.00
_cell_formula_units_Z 4
_cell_length_a 14.687(2)
_cell_length_b 16.729(2)
_cell_length_c 24.285(3)
_cell_measurement_reflns_used 9927
_cell_measurement_temperature 150(2)
_cell_measurement_theta_max 27.36
_cell_measurement_theta_min 2.67
_cell_volume 5841.8(13)
_computing_cell_refinement 'Bruker SMART'
_computing_data_collection 'Bruker SMART'
_computing_data_reduction 'Bruker SAINT'
_computing_molecular_graphics 'Bruker SHELXTL'
_computing_publication_material 'Bruker SHELXTL'
_computing_structure_refinement 'SHELXL-97 (Sheldrick, 1997)'
_computing_structure_solution 'SHELXS-97 (Sheldrick, 1990)'
_diffrn_ambient_temperature 150(2)
_diffrn_measured_fraction_theta_full 0.995
_diffrn_measured_fraction_theta_max 0.995
_diffrn_measurement_device_type 'CCD area detector'
_diffrn_measurement_method 'phi and omega scans'
_diffrn_radiation_monochromator graphite
_diffrn_radiation_source 'fine-focus sealed tube'
_diffrn_radiation_type MoK\a
_diffrn_radiation_wavelength 0.71073
_diffrn_reflns_av_R_equivalents 0.0870
_diffrn_reflns_av_sigmaI/netI 0.0681
_diffrn_reflns_limit_h_max 19
_diffrn_reflns_limit_h_min -19
_diffrn_reflns_limit_k_max 20
_diffrn_reflns_limit_k_min -21
_diffrn_reflns_limit_l_max 31
_diffrn_reflns_limit_l_min -30
_diffrn_reflns_number 95956
_diffrn_reflns_theta_full 27.51
_diffrn_reflns_theta_max 27.51
_diffrn_reflns_theta_min 1.49
_exptl_absorpt_coefficient_mu 0.387
_exptl_absorpt_correction_T_max 0.7456
_exptl_absorpt_correction_T_min 0.6405
_exptl_absorpt_correction_type multi-scan
_exptl_absorpt_process_details sadabs
_exptl_crystal_colour red
_exptl_crystal_density_diffrn 1.243
_exptl_crystal_density_method 'not measured'
_exptl_crystal_description block
_exptl_crystal_F_000 2312
_exptl_crystal_size_max 0.25
_exptl_crystal_size_mid 0.20
_exptl_crystal_size_min 0.12
_refine_diff_density_max 0.865
_refine_diff_density_min -0.591
_refine_diff_density_rms 0.082
_refine_ls_extinction_method none
_refine_ls_goodness_of_fit_ref 1.010
_refine_ls_hydrogen_treatment mixed
_refine_ls_matrix_type full
_refine_ls_number_parameters 704
_refine_ls_number_reflns 13365
_refine_ls_number_restraints 21
_refine_ls_restrained_S_all 1.010
_refine_ls_R_factor_all 0.0889
_refine_ls_R_factor_gt 0.0479
_refine_ls_shift/su_max 0.001
_refine_ls_shift/su_mean 0.000
_refine_ls_structure_factor_coef Fsqd
_refine_ls_weighting_details 'calc w=1/[\s^2^(Fo^2^)+(0.0446P)^2^+8.4528P] where P=(Fo^2^+2Fc^2^)/3'
_refine_ls_weighting_scheme calc
_refine_ls_wR_factor_gt 0.1058
_refine_ls_wR_factor_ref 0.1244
_reflns_number_gt 8756
_reflns_number_total 13365
_reflns_threshold_expression >2sigma(I)
_cod_data_source_file c4dt03137g2.cif
_cod_data_source_block Compound2
_cod_depositor_comments
;
The following automatic conversions were performed:

'_symmetry_cell_setting' value 'Monoclinic' changed to 'monoclinic'
according to
/usr/data/users/saulius/crontab/automatic-downloads/rss-feeds/RSC/lib/dictionaries/cif_core.dic
dictionary named 'cif_core.dic' version 2.4.2 from 2011-04-26.

Automatic conversion script
Id: cif_fix_values 2935 2014-11-11 08:27:57Z andrius 

 Adding full bibliography for 7033240--7033244.cif.
;
_cod_original_cell_volume 5841.9(14)
_cod_original_sg_symbol_H-M P2(1)/n
_cod_database_code 7033241

loop_
_symmetry_equiv_pos_as_xyz
'x, y, z'
'-x+1/2, y+1/2, -z+1/2'
'-x, -y, -z'
'x-1/2, -y-1/2, z-1/2'

loop_
_atom_site_label
_atom_site_type_symbol
_atom_site_fract_x
_atom_site_fract_y
_atom_site_fract_z
_atom_site_U_iso_or_equiv
_atom_site_adp_type
_atom_site_occupancy
_atom_site_symmetry_multiplicity
_atom_site_calc_flag
_atom_site_refinement_flags
_atom_site_disorder_assembly
_atom_site_disorder_group
Ru1 Ru 0.736303(17) 0.750476(15) 0.147927(10) 0.01739(7) Uani 1 1 d . . .
Cl1 Cl 0.79706(7) 0.84424(5) 0.22455(3) 0.0336(2) Uani 1 1 d . . .
P1 P 0.66555(6) 0.85687(5) 0.09290(3) 0.01972(17) Uani 1 1 d . . .
O1 O 0.6123(2) 0.4762(2) 0.05441(14) 0.0333(11) Uiso 0.715(7) 1 d P A 1
O2 O 0.93577(17) 0.81542(15) 0.01236(11) 0.0387(6) Uiso 1 1 d . A .
N1 N 0.69873(19) 0.62793(15) 0.23311(11) 0.0246(6) Uani 1 1 d . . .
N2 N 0.82022(19) 0.58936(15) 0.20171(11) 0.0248(6) Uani 1 1 d . . .
N3 N 0.69326(18) 0.63898(15) 0.04243(10) 0.0219(6) Uani 1 1 d . . .
N4 N 0.83188(18) 0.68751(15) 0.06128(11) 0.0225(6) Uani 1 1 d . . .
C1 C 0.7580(2) 0.65032(18) 0.19948(12) 0.0209(7) Uani 1 1 d . . .
C2 C 0.7166(3) 0.5468(2) 0.25690(16) 0.0383(9) Uani 1 1 d . . .
H2A H 0.6658 0.5097 0.2406 0.046 Uiso 1 1 calc R . .
H2B H 0.7236 0.5475 0.2983 0.046 Uiso 1 1 calc R . .
C3 C 0.8066(3) 0.5236(2) 0.24020(15) 0.0344(9) Uani 1 1 d . . .
H3A H 0.8584 0.5212 0.2733 0.041 Uiso 1 1 calc R . .
H3B H 0.8009 0.4713 0.2207 0.041 Uiso 1 1 calc R . .
C4 C 0.6320(2) 0.67524(19) 0.25487(14) 0.0262(7) Uani 1 1 d . . .
C5 C 0.5368(3) 0.6683(2) 0.23222(14) 0.0326(8) Uani 1 1 d . . .
C6 C 0.4738(3) 0.7091(3) 0.25848(17) 0.0434(10) Uani 1 1 d . . .
H6A H 0.4091 0.7054 0.2428 0.052 Uiso 1 1 calc R . .
C7 C 0.5027(3) 0.7545(2) 0.30633(18) 0.0459(10) Uani 1 1 d . . .
C8 C 0.5967(3) 0.7575(2) 0.32878(16) 0.0407(9) Uani 1 1 d . . .
H8A H 0.6176 0.7875 0.3622 0.049 Uiso 1 1 calc R . .
C9 C 0.6625(3) 0.7183(2) 0.30453(14) 0.0312(8) Uani 1 1 d . . .
O1A O 0.6313(6) 0.5066(5) 0.1033(4) 0.033(3) Uani 0.285(7) 1 d P A 2
C10 C 0.5007(3) 0.6179(3) 0.18132(16) 0.0458(10) Uani 1 1 d . . .
H10A H 0.5531 0.5936 0.1681 0.069 Uiso 1 1 calc R . .
H10B H 0.4649 0.6515 0.1515 0.069 Uiso 1 1 calc R . .
H10C H 0.4605 0.5757 0.1911 0.069 Uiso 1 1 calc R . .
C11 C 0.4325(4) 0.7977(3) 0.3341(2) 0.0768(17) Uani 1 1 d . . .
H11A H 0.3695 0.7882 0.3124 0.115 Uiso 1 1 calc R . .
H11B H 0.4455 0.8552 0.3353 0.115 Uiso 1 1 calc R . .
H11C H 0.4373 0.7776 0.3725 0.115 Uiso 1 1 calc R . .
C12 C 0.7634(3) 0.7203(2) 0.33314(16) 0.0419(10) Uani 1 1 d . . .
H12A H 0.8001 0.6903 0.3107 0.063 Uiso 1 1 calc R . .
H12B H 0.7709 0.6961 0.3705 0.063 Uiso 1 1 calc R . .
H12C H 0.7850 0.7759 0.3369 0.063 Uiso 1 1 calc R . .
C13 C 0.9091(2) 0.59076(19) 0.18508(13) 0.0255(7) Uani 1 1 d . . .
C14 C 0.9824(2) 0.6355(2) 0.21661(14) 0.0285(8) Uani 1 1 d . . .
C15 C 1.0698(2) 0.6315(2) 0.20210(15) 0.0343(8) Uani 1 1 d . . .
H15A H 1.1191 0.6630 0.2224 0.041 Uiso 1 1 calc R . .
C16 C 1.0867(3) 0.5829(2) 0.15901(16) 0.0390(9) Uani 1 1 d . . .
C17 C 1.0135(3) 0.5373(2) 0.12993(16) 0.0377(9) Uani 1 1 d . . .
H17A H 1.0243 0.5032 0.1006 0.045 Uiso 1 1 calc R . .
C18 C 0.9249(3) 0.5395(2) 0.14203(14) 0.0295(8) Uani 1 1 d . . .
C19 C 0.9690(3) 0.6853(2) 0.26606(15) 0.0346(8) Uani 1 1 d . . .
H19A H 0.9042 0.6811 0.2704 0.052 Uiso 1 1 calc R . .
H19B H 0.9836 0.7413 0.2597 0.052 Uiso 1 1 calc R . .
H19C H 1.0103 0.6658 0.3003 0.052 Uiso 1 1 calc R . .
C20 C 1.1830(3) 0.5789(3) 0.14489(19) 0.0574(13) Uani 1 1 d . . .
H20A H 1.1820 0.5415 0.1137 0.086 Uiso 1 1 calc R . .
H20B H 1.2281 0.5604 0.1779 0.086 Uiso 1 1 calc R . .
H20C H 1.2010 0.6321 0.1340 0.086 Uiso 1 1 calc R . .
C21 C 0.8486(3) 0.4868(2) 0.11037(16) 0.0403(9) Uani 1 1 d . . .
H21A H 0.7914 0.4959 0.1243 0.060 Uiso 1 1 calc R . .
H21B H 0.8671 0.4306 0.1161 0.060 Uiso 1 1 calc R . .
H21C H 0.8378 0.4995 0.0702 0.060 Uiso 1 1 calc R . .
C22 C 0.7500(2) 0.68735(17) 0.08086(12) 0.0202(7) Uani 1 1 d . A .
C23 C 0.7382(3) 0.61227(19) 0.00011(13) 0.0281(8) Uani 1 1 d . A .
C24 C 0.8253(2) 0.6420(2) 0.01209(13) 0.0282(8) Uani 1 1 d . A .
C25 C 0.6917(3) 0.5618(2) -0.04838(15) 0.0407(9) Uani 1 1 d . . .
H25A H 0.7358 0.5501 -0.0726 0.061 Uiso 1 1 calc R A .
H25B H 0.6380 0.5906 -0.0701 0.061 Uiso 1 1 calc R . .
H25C H 0.6707 0.5116 -0.0342 0.061 Uiso 1 1 calc R . .
C26 C 0.9057(3) 0.6295(2) -0.01623(16) 0.0408(9) Uani 1 1 d . . .
H26A H 0.8862 0.5960 -0.0496 0.061 Uiso 1 1 calc R A .
H26B H 0.9565 0.6031 0.0099 0.061 Uiso 1 1 calc R . .
H26C H 0.9272 0.6814 -0.0275 0.061 Uiso 1 1 calc R . .
C27 C 0.5992(6) 0.6205(5) 0.0418(4) 0.024(3) Uiso 0.715(7) 1 d P A 1
H27A H 0.5671 0.6100 0.0026 0.028 Uiso 0.715(7) 1 calc PR A 1
H27D H 0.5692 0.6677 0.0552 0.028 Uiso 0.715(7) 1 calc PR A 1
C27A C 0.5895(15) 0.6211(13) 0.0467(10) 0.023(7) Uiso 0.285(7) 1 d P A 2
H27B H 0.5746 0.6506 0.0790 0.027 Uiso 0.285(7) 1 calc PR A 2
H27C H 0.5472 0.6403 0.0122 0.027 Uiso 0.285(7) 1 calc PR A 2
C28 C 0.5852(4) 0.5478(3) 0.0784(3) 0.0277(12) Uiso 0.715(7) 1 d P A 1
H28A H 0.6228 0.5547 0.1168 0.033 Uiso 0.715(7) 1 calc PR A 1
H28B H 0.5190 0.5441 0.0811 0.033 Uiso 0.715(7) 1 calc PR A 1
C28A C 0.5742(10) 0.5366(8) 0.0536(7) 0.034(3) Uiso 0.285(7) 1 d P A 2
H28C H 0.5081 0.5276 0.0550 0.040 Uiso 0.285(7) 1 calc PR A 2
H28D H 0.5876 0.5073 0.0207 0.040 Uiso 0.285(7) 1 calc PR A 2
C29 C 0.6080(4) 0.4102(4) 0.0908(3) 0.0440(15) Uiso 0.715(7) 1 d P A 1
H29A H 0.6264 0.3613 0.0738 0.066 Uiso 0.715(7) 1 calc PR A 1
H29B H 0.5443 0.4044 0.0968 0.066 Uiso 0.715(7) 1 calc PR A 1
H29C H 0.6502 0.4195 0.1270 0.066 Uiso 0.715(7) 1 calc PR A 1
C29A C 0.6047(9) 0.4273(8) 0.1167(6) 0.032(3) Uiso 0.285(7) 1 d P A 2
H29D H 0.6493 0.4071 0.1494 0.048 Uiso 0.285(7) 1 calc PR A 2
H29E H 0.6044 0.3920 0.0845 0.048 Uiso 0.285(7) 1 calc PR A 2
H29F H 0.5424 0.4288 0.1253 0.048 Uiso 0.285(7) 1 calc PR A 2
C30 C 0.9139(2) 0.73180(19) 0.08925(14) 0.0262(7) Uani 1 1 d . A .
H30A H 0.9701 0.7022 0.0844 0.031 Uiso 1 1 calc R . .
H30B H 0.9144 0.7338 0.1300 0.031 Uiso 1 1 calc R . .
C31 C 0.9199(2) 0.8161(2) 0.06810(15) 0.0303(8) Uani 1 1 d . . .
H31A H 0.8612 0.8447 0.0689 0.036 Uiso 1 1 calc R A .
H31B H 0.9712 0.8448 0.0930 0.036 Uiso 1 1 calc R . .
C32 C 0.9467(4) 0.8952(3) -0.0069(2) 0.0676(15) Uani 1 1 d . . .
H32A H 0.9582 0.8933 -0.0452 0.101 Uiso 1 1 calc R A .
H32B H 0.9995 0.9208 0.0181 0.101 Uiso 1 1 calc R . .
H32C H 0.8900 0.9258 -0.0066 0.101 Uiso 1 1 calc R . .
C33 C 0.7250(2) 0.94651(18) 0.07211(13) 0.0234(7) Uani 1 1 d . . .
C34 C 0.8017(2) 0.97708(19) 0.10996(14) 0.0279(8) Uani 1 1 d . . .
H34A H 0.8244 0.9495 0.1442 0.033 Uiso 1 1 calc R . .
C35 C 0.8453(3) 1.0470(2) 0.09856(16) 0.0355(9) Uani 1 1 d . . .
H35A H 0.8969 1.0672 0.1251 0.043 Uiso 1 1 calc R . .
C36 C 0.8135(3) 1.0874(2) 0.04836(17) 0.0402(10) Uani 1 1 d . . .
H36A H 0.8426 1.1357 0.0407 0.048 Uiso 1 1 calc R . .
C37 C 0.7399(3) 1.0574(2) 0.00971(17) 0.0395(9) Uani 1 1 d . . .
H37A H 0.7191 1.0843 -0.0250 0.047 Uiso 1 1 calc R . .
C38 C 0.6957(3) 0.9874(2) 0.02136(15) 0.0319(8) Uani 1 1 d . . .
H38A H 0.6449 0.9672 -0.0056 0.038 Uiso 1 1 calc R . .
C39 C 0.5974(2) 0.82775(18) 0.02351(13) 0.0237(7) Uani 1 1 d . . .
C40 C 0.6456(3) 0.8007(2) -0.01714(14) 0.0297(8) Uani 1 1 d . . .
H40A H 0.7117 0.8000 -0.0089 0.036 Uiso 1 1 calc R . .
C41 C 0.5973(3) 0.7749(2) -0.06938(15) 0.0341(9) Uani 1 1 d . . .
H41A H 0.6305 0.7567 -0.0967 0.041 Uiso 1 1 calc R . .
C42 C 0.5012(3) 0.7757(2) -0.08170(15) 0.0356(9) Uani 1 1 d . . .
H42A H 0.4685 0.7579 -0.1174 0.043 Uiso 1 1 calc R . .
C43 C 0.4528(3) 0.8023(2) -0.04224(15) 0.0350(9) Uani 1 1 d . . .
H43A H 0.3868 0.8029 -0.0509 0.042 Uiso 1 1 calc R . .
C44 C 0.5004(2) 0.8284(2) 0.01039(14) 0.0292(8) Uani 1 1 d . . .
H44A H 0.4666 0.8467 0.0374 0.035 Uiso 1 1 calc R . .
C45 C 0.5777(2) 0.90716(18) 0.12548(13) 0.0215(7) Uani 1 1 d . . .
C46 C 0.5354(2) 0.9793(2) 0.10553(14) 0.0294(8) Uani 1 1 d . . .
H46A H 0.5525 1.0045 0.0740 0.035 Uiso 1 1 calc R . .
C47 C 0.4691(2) 1.0149(2) 0.13067(16) 0.0343(9) Uani 1 1 d . . .
H47A H 0.4408 1.0636 0.1160 0.041 Uiso 1 1 calc R . .
C48 C 0.4440(3) 0.9800(2) 0.17708(17) 0.0371(9) Uani 1 1 d . . .
H48A H 0.3989 1.0045 0.1946 0.045 Uiso 1 1 calc R . .
C49 C 0.4853(3) 0.9088(2) 0.19745(16) 0.0377(9) Uani 1 1 d . . .
H49A H 0.4683 0.8843 0.2292 0.045 Uiso 1 1 calc R . .
C50 C 0.5514(2) 0.87271(19) 0.17221(14) 0.0281(8) Uani 1 1 d . . .
H50A H 0.5791 0.8239 0.1869 0.034 Uiso 1 1 calc R . .
C51 C 0.7663(4) 0.2276(3) -0.0864(3) 0.0691(15) Uani 1 1 d . . .
C52 C 0.6791(3) 0.2588(3) -0.0840(2) 0.0571(13) Uani 1 1 d . . .
H52A H 0.6261 0.2408 -0.1103 0.069 Uiso 1 1 calc R . .
C53 C 0.6684(3) 0.3132(3) -0.0459(2) 0.0681(14) Uani 1 1 d . . .
H53A H 0.6084 0.3347 -0.0463 0.082 Uiso 1 1 calc R . .
C54 C 0.7458(4) 0.3399(3) -0.0044(2) 0.0690(14) Uani 1 1 d . . .
H54A H 0.7376 0.3789 0.0227 0.083 Uiso 1 1 calc R . .
C55 C 0.8286(4) 0.3097(3) -0.0041(2) 0.0698(15) Uani 1 1 d . . .
H55A H 0.8806 0.3258 0.0237 0.084 Uiso 1 1 calc R . .
C56 C 0.8405(3) 0.2501(3) -0.0477(3) 0.0706(17) Uani 1 1 d . . .
H56A H 0.9001 0.2283 -0.0481 0.085 Uiso 1 1 calc R . .
C57 C 0.7787(5) 0.1694(4) -0.1300(3) 0.108(2) Uani 1 1 d . . .
H57A H 0.8446 0.1549 -0.1248 0.162 Uiso 1 1 calc R . .
H57B H 0.7580 0.1933 -0.1673 0.162 Uiso 1 1 calc R . .
H57C H 0.7418 0.1214 -0.1269 0.162 Uiso 1 1 calc R . .
C60 C 0.3215(16) 0.5567(14) 0.3306(8) 0.150(9) Uani 0.50 1 d PD B 1
H60A H 0.2539 0.5645 0.3218 0.226 Uiso 0.50 1 calc PR B 1
H60B H 0.3525 0.6073 0.3258 0.226 Uiso 0.50 1 calc PR B 1
H60C H 0.3408 0.5386 0.3696 0.226 Uiso 0.50 1 calc PR B 1
C61 C 0.3490(14) 0.4923(9) 0.2901(6) 0.105(10) Uani 0.50 1 d PD B 1
C62 C 0.4413(12) 0.4735(16) 0.2963(11) 0.213(19) Uani 0.50 1 d PD B 1
H62A H 0.4878 0.5003 0.3228 0.255 Uiso 0.50 1 calc PR B 1
C63 C 0.4634(11) 0.4144(13) 0.2623(9) 0.180(15) Uani 0.50 1 d PD B 1
H63A H 0.5261 0.3965 0.2689 0.216 Uiso 0.50 1 calc PR B 1
C64 C 0.4014(11) 0.3792(9) 0.2195(8) 0.116(7) Uani 0.50 1 d PD B 1
H64A H 0.4227 0.3429 0.1949 0.139 Uiso 0.50 1 calc PR B 1
C65 C 0.3081(9) 0.3965(9) 0.2121(6) 0.116(5) Uani 0.50 1 d PD B 1
H65A H 0.2629 0.3717 0.1837 0.139 Uiso 0.50 1 calc PR B 1
C66 C 0.2842(9) 0.4532(9) 0.2493(6) 0.098(4) Uani 0.50 1 d PD B 1
H66A H 0.2203 0.4655 0.2464 0.118 Uiso 0.50 1 calc PR B 1
C100 C 0.2882(6) 0.6077(7) 0.3531(5) 0.082(4) Uani 0.50 1 d PD C 2
H10D H 0.3036 0.6373 0.3887 0.123 Uiso 0.50 1 calc PR C 2
H10E H 0.2363 0.5713 0.3541 0.123 Uiso 0.50 1 calc PR C 2
H10F H 0.2703 0.6455 0.3219 0.123 Uiso 0.50 1 calc PR C 2
C101 C 0.3736(6) 0.5593(7) 0.3447(5) 0.053(3) Uani 0.50 1 d PD C 2
H10G H 0.4261 0.5961 0.3439 0.063 Uiso 0.50 1 calc PR C 2
H10H H 0.3927 0.5222 0.3767 0.063 Uiso 0.50 1 calc PR C 2
C102 C 0.3516(8) 0.5116(8) 0.2899(5) 0.064(6) Uani 0.50 1 d PD C 2
H10I H 0.3349 0.5488 0.2576 0.077 Uiso 0.50 1 calc PR C 2
H10J H 0.2978 0.4761 0.2901 0.077 Uiso 0.50 1 calc PR C 2
C103 C 0.4360(8) 0.4615(7) 0.2832(4) 0.046(3) Uani 0.50 1 d PD C 2
H10K H 0.4903 0.4972 0.2848 0.055 Uiso 0.50 1 calc PR C 2
H10L H 0.4511 0.4234 0.3149 0.055 Uiso 0.50 1 calc PR C 2
C104 C 0.4188(11) 0.4155(7) 0.2283(5) 0.082(5) Uani 0.50 1 d PD C 2
H10M H 0.4747 0.3850 0.2255 0.123 Uiso 0.50 1 calc PR C 2
H10N H 0.4041 0.4530 0.1967 0.123 Uiso 0.50 1 calc PR C 2
H10O H 0.3665 0.3787 0.2271 0.123 Uiso 0.50 1 calc PR C 2
H90 H 0.638(2) 0.7207(19) 0.1344(13) 0.028(9) Uiso 1 1 d . . .

loop_
_atom_site_aniso_label
_atom_site_aniso_U_11
_atom_site_aniso_U_22
_atom_site_aniso_U_33
_atom_site_aniso_U_23
_atom_site_aniso_U_13
_atom_site_aniso_U_12
Ru1 0.02375(13) 0.01286(11) 0.01522(12) 0.00062(10) 0.00315(9) 0.00112(11)
Cl1 0.0543(6) 0.0189(4) 0.0237(4) -0.0035(3) -0.0017(4) 0.0008(4)
P1 0.0251(4) 0.0148(4) 0.0187(4) 0.0019(3) 0.0031(3) 0.0013(3)
N1 0.0345(16) 0.0156(13) 0.0251(15) 0.0056(11) 0.0096(12) 0.0021(12)
N2 0.0321(16) 0.0168(13) 0.0255(15) 0.0061(11) 0.0054(12) 0.0025(12)
N3 0.0277(15) 0.0171(13) 0.0196(14) -0.0011(10) 0.0021(11) 0.0011(11)
N4 0.0256(15) 0.0214(14) 0.0208(14) -0.0015(11) 0.0052(11) 0.0021(11)
C1 0.0284(17) 0.0167(15) 0.0172(15) -0.0040(12) 0.0036(13) -0.0033(13)
C2 0.052(2) 0.0237(18) 0.042(2) 0.0144(16) 0.0172(19) 0.0064(17)
C3 0.043(2) 0.0216(17) 0.038(2) 0.0141(15) 0.0065(17) 0.0057(16)
C4 0.036(2) 0.0202(16) 0.0237(17) 0.0084(13) 0.0088(15) 0.0008(14)
C5 0.038(2) 0.034(2) 0.0267(19) 0.0086(15) 0.0097(16) -0.0022(16)
C6 0.036(2) 0.051(3) 0.048(3) 0.014(2) 0.0189(19) 0.0043(19)
C7 0.058(3) 0.039(2) 0.051(3) 0.009(2) 0.032(2) 0.011(2)
C8 0.063(3) 0.031(2) 0.033(2) -0.0016(17) 0.0210(19) -0.001(2)
C9 0.046(2) 0.0245(17) 0.0244(18) 0.0044(14) 0.0109(16) -0.0016(16)
O1A 0.037(5) 0.025(5) 0.037(6) 0.004(4) 0.004(4) -0.005(4)
C10 0.037(2) 0.063(3) 0.037(2) 0.000(2) 0.0070(18) -0.012(2)
C11 0.087(4) 0.078(4) 0.083(4) 0.000(3) 0.059(3) 0.017(3)
C12 0.055(3) 0.045(2) 0.0242(19) -0.0018(17) 0.0028(18) -0.008(2)
C13 0.0327(19) 0.0183(16) 0.0251(18) 0.0049(13) 0.0050(14) 0.0055(14)
C14 0.0337(19) 0.0260(18) 0.0258(18) 0.0063(14) 0.0060(15) 0.0043(15)
C15 0.031(2) 0.035(2) 0.035(2) 0.0109(16) 0.0028(16) 0.0038(16)
C16 0.038(2) 0.042(2) 0.038(2) 0.0137(18) 0.0104(18) 0.0153(18)
C17 0.049(2) 0.032(2) 0.034(2) 0.0044(16) 0.0133(18) 0.0172(18)
C18 0.039(2) 0.0222(17) 0.0258(18) 0.0043(14) 0.0039(15) 0.0106(15)
C19 0.037(2) 0.033(2) 0.032(2) -0.0013(16) 0.0012(16) 0.0003(16)
C20 0.045(3) 0.075(3) 0.057(3) 0.016(2) 0.023(2) 0.019(2)
C21 0.057(3) 0.0248(19) 0.037(2) -0.0061(16) 0.0052(19) 0.0061(18)
C22 0.0271(17) 0.0147(14) 0.0175(15) 0.0027(12) 0.0012(13) 0.0038(13)
C23 0.042(2) 0.0221(17) 0.0199(17) -0.0025(13) 0.0059(15) 0.0043(15)
C24 0.040(2) 0.0247(17) 0.0215(17) -0.0006(14) 0.0104(15) 0.0078(16)
C25 0.054(3) 0.039(2) 0.030(2) -0.0113(17) 0.0107(18) -0.0037(19)
C26 0.053(3) 0.039(2) 0.035(2) -0.0043(17) 0.0214(19) 0.0048(19)
C30 0.0257(17) 0.0283(19) 0.0247(17) 0.0007(13) 0.0055(14) 0.0001(14)
C31 0.0284(19) 0.0264(18) 0.038(2) 0.0016(15) 0.0112(16) -0.0009(15)
C32 0.080(4) 0.048(3) 0.084(4) 0.033(3) 0.038(3) 0.006(3)
C33 0.0314(18) 0.0155(15) 0.0252(17) 0.0031(13) 0.0099(14) 0.0034(14)
C34 0.036(2) 0.0214(17) 0.0278(18) -0.0028(14) 0.0100(15) -0.0013(15)
C35 0.041(2) 0.0247(18) 0.044(2) -0.0043(16) 0.0155(18) -0.0070(16)
C36 0.049(2) 0.0229(19) 0.055(3) 0.0084(17) 0.026(2) -0.0050(17)
C37 0.048(2) 0.031(2) 0.042(2) 0.0179(17) 0.0141(19) 0.0040(18)
C38 0.035(2) 0.0255(18) 0.036(2) 0.0115(15) 0.0076(16) 0.0039(15)
C39 0.0343(19) 0.0159(15) 0.0194(16) 0.0034(12) 0.0018(14) 0.0021(14)
C40 0.037(2) 0.0246(18) 0.0245(18) 0.0028(14) -0.0001(15) 0.0051(15)
C41 0.053(2) 0.0273(18) 0.0219(18) 0.0049(14) 0.0082(17) 0.0060(17)
C42 0.053(3) 0.0258(18) 0.0219(18) 0.0017(14) -0.0065(17) -0.0054(17)
C43 0.034(2) 0.035(2) 0.031(2) 0.0064(16) -0.0061(16) -0.0060(17)
C44 0.0329(19) 0.0245(18) 0.0283(19) 0.0010(14) 0.0022(15) 0.0005(15)
C45 0.0216(16) 0.0178(15) 0.0240(17) -0.0009(13) 0.0022(13) 0.0014(13)
C46 0.034(2) 0.0246(17) 0.0283(19) 0.0029(14) 0.0041(15) 0.0038(15)
C47 0.032(2) 0.0232(18) 0.046(2) -0.0013(16) 0.0025(17) 0.0080(15)
C48 0.033(2) 0.032(2) 0.051(2) -0.0056(18) 0.0182(18) 0.0045(16)
C49 0.041(2) 0.033(2) 0.045(2) 0.0047(17) 0.0220(18) 0.0037(17)
C50 0.0333(19) 0.0193(16) 0.0332(19) 0.0040(14) 0.0107(15) 0.0034(14)
C51 0.068(4) 0.056(3) 0.090(4) 0.022(3) 0.032(3) 0.006(3)
C52 0.039(2) 0.048(3) 0.089(4) 0.018(3) 0.025(2) 0.005(2)
C53 0.047(3) 0.072(4) 0.084(4) 0.014(3) 0.011(3) 0.005(3)
C54 0.059(3) 0.079(4) 0.068(3) 0.003(3) 0.012(3) -0.006(3)
C55 0.050(3) 0.070(4) 0.081(4) 0.022(3) -0.005(3) -0.009(3)
C56 0.032(2) 0.074(4) 0.108(4) 0.046(4) 0.019(3) 0.001(3)
C57 0.169(7) 0.070(4) 0.115(5) -0.009(4) 0.100(5) -0.005(4)
C60 0.20(2) 0.18(2) 0.077(14) 0.020(14) 0.038(16) -0.06(2)
C61 0.12(2) 0.136(17) 0.050(13) 0.004(10) -0.003(13) -0.019(15)
C62 0.16(3) 0.20(3) 0.27(4) 0.07(3) 0.00(3) -0.10(3)
C63 0.079(14) 0.19(3) 0.24(3) 0.14(3) -0.035(17) -0.012(16)
C64 0.108(15) 0.074(13) 0.18(2) 0.032(12) 0.068(14) 0.053(11)
C65 0.121(13) 0.128(13) 0.104(12) -0.006(10) 0.034(10) 0.004(11)
C66 0.071(8) 0.136(13) 0.091(10) 0.028(9) 0.024(8) 0.004(9)
C100 0.041(6) 0.106(10) 0.099(10) -0.032(8) 0.015(6) -0.011(6)
C101 0.042(6) 0.063(7) 0.051(7) 0.002(5) 0.004(5) -0.010(5)
C102 0.043(9) 0.073(8) 0.070(13) 0.023(8) -0.006(8) -0.017(7)
C103 0.051(8) 0.040(6) 0.041(5) 0.001(5) -0.002(5) 0.005(5)
C104 0.099(13) 0.041(8) 0.100(11) -0.009(7) 0.005(9) -0.008(8)

loop_
_atom_type_symbol
_atom_type_description
_atom_type_scat_dispersion_real
_atom_type_scat_dispersion_imag
_atom_type_scat_source
C C 0.0033 0.0016 'International Tables Vol C Tables 4.2.6.8 and 6.1.1.4'
H H 0.0000 0.0000 'International Tables Vol C Tables 4.2.6.8 and 6.1.1.4'
N N 0.0061 0.0033 'International Tables Vol C Tables 4.2.6.8 and 6.1.1.4'
O O 0.0106 0.0060 'International Tables Vol C Tables 4.2.6.8 and 6.1.1.4'
P P 0.1023 0.0942 'International Tables Vol C Tables 4.2.6.8 and 6.1.1.4'
Cl Cl 0.1484 0.1585 'International Tables Vol C Tables 4.2.6.8 and 6.1.1.4'
Ru Ru -1.2594 0.8363 'International Tables Vol C Tables 4.2.6.8 and 6.1.1.4'

loop_
_geom_angle_atom_site_label_1
_geom_angle_atom_site_label_2
_geom_angle_atom_site_label_3
_geom_angle
C22 Ru1 C1 92.10(12)
C22 Ru1 P1 92.49(9)
C1 Ru1 P1 162.61(9)
C22 Ru1 Cl1 151.48(10)
C1 Ru1 Cl1 94.07(8)
P1 Ru1 Cl1 89.85(3)
C22 Ru1 H90 84.0(12)
C1 Ru1 H90 83.5(12)
P1 Ru1 H90 80.3(12)
Cl1 Ru1 H90 124.3(12)
C39 P1 C45 102.45(15)
C39 P1 C33 99.38(14)
C45 P1 C33 99.03(14)
C39 P1 Ru1 114.65(10)
C45 P1 Ru1 111.69(10)
C33 P1 Ru1 126.24(11)
C28 O1 C29 110.3(4)
C31 O2 C32 110.8(3)
C1 N1 C4 129.4(3)
C1 N1 C2 113.8(3)
C4 N1 C2 116.2(3)
C1 N2 C13 127.9(3)
C1 N2 C3 113.8(3)
C13 N2 C3 115.8(3)
C22 N3 C23 111.9(3)
C22 N3 C27 126.1(5)
C23 N3 C27 121.9(5)
C22 N3 C27A 121.7(9)
C23 N3 C27A 126.3(9)
C27 N3 C27A 4.5(12)
C22 N4 C24 112.2(3)
C22 N4 C30 122.4(3)
C24 N4 C30 125.4(3)
N1 C1 N2 106.0(3)
N1 C1 Ru1 123.0(2)
N2 C1 Ru1 130.3(2)
N1 C2 C3 103.1(3)
N1 C2 H2A 111.1
C3 C2 H2A 111.1
N1 C2 H2B 111.1
C3 C2 H2B 111.1
H2A C2 H2B 109.1
N2 C3 C2 102.5(3)
N2 C3 H3A 111.3
C2 C3 H3A 111.3
N2 C3 H3B 111.3
C2 C3 H3B 111.3
H3A C3 H3B 109.2
C9 C4 C5 120.0(3)
C9 C4 N1 118.5(3)
C5 C4 N1 120.7(3)
C4 C5 C6 118.7(3)
C4 C5 C10 121.9(3)
C6 C5 C10 119.4(4)
C7 C6 C5 122.1(4)
C7 C6 H6A 119.0
C5 C6 H6A 119.0
C8 C7 C6 117.7(4)
C8 C7 C11 121.4(4)
C6 C7 C11 120.9(4)
C7 C8 C9 122.7(4)
C7 C8 H8A 118.6
C9 C8 H8A 118.6
C8 C9 C4 118.7(4)
C8 C9 C12 119.8(3)
C4 C9 C12 121.5(3)
C28A O1A C29A 112.3(10)
C5 C10 H10A 109.5
C5 C10 H10B 109.5
H10A C10 H10B 109.5
C5 C10 H10C 109.5
H10A C10 H10C 109.5
H10B C10 H10C 109.5
C7 C11 H11A 109.5
C7 C11 H11B 109.5
H11A C11 H11B 109.5
C7 C11 H11C 109.5
H11A C11 H11C 109.5
H11B C11 H11C 109.5
C9 C12 H12A 109.5
C9 C12 H12B 109.5
H12A C12 H12B 109.5
C9 C12 H12C 109.5
H12A C12 H12C 109.5
H12B C12 H12C 109.5
C14 C13 C18 120.3(3)
C14 C13 N2 119.6(3)
C18 C13 N2 119.6(3)
C15 C14 C13 118.5(3)
C15 C14 C19 120.2(3)
C13 C14 C19 121.2(3)
C16 C15 C14 122.2(4)
C16 C15 H15A 118.9
C14 C15 H15A 118.9
C15 C16 C17 117.9(3)
C15 C16 C20 120.8(4)
C17 C16 C20 121.3(4)
C16 C17 C18 122.6(3)
C16 C17 H17A 118.7
C18 C17 H17A 118.7
C17 C18 C13 118.4(3)
C17 C18 C21 120.4(3)
C13 C18 C21 121.1(3)
C14 C19 H19A 109.5
C14 C19 H19B 109.5
H19A C19 H19B 109.5
C14 C19 H19C 109.5
H19A C19 H19C 109.5
H19B C19 H19C 109.5
C16 C20 H20A 109.5
C16 C20 H20B 109.5
H20A C20 H20B 109.5
C16 C20 H20C 109.5
H20A C20 H20C 109.5
H20B C20 H20C 109.5
C18 C21 H21A 109.5
C18 C21 H21B 109.5
H21A C21 H21B 109.5
C18 C21 H21C 109.5
H21A C21 H21C 109.5
H21B C21 H21C 109.5
N3 C22 N4 102.5(2)
N3 C22 Ru1 136.0(2)
N4 C22 Ru1 121.5(2)
C24 C23 N3 106.9(3)
C24 C23 C25 129.7(3)
N3 C23 C25 123.3(3)
C23 C24 N4 106.4(3)
C23 C24 C26 130.7(3)
N4 C24 C26 122.8(3)
C23 C25 H25A 109.5
C23 C25 H25B 109.5
H25A C25 H25B 109.5
C23 C25 H25C 109.5
H25A C25 H25C 109.5
H25B C25 H25C 109.5
C24 C26 H26A 109.5
C24 C26 H26B 109.5
H26A C26 H26B 109.5
C24 C26 H26C 109.5
H26A C26 H26C 109.5
H26B C26 H26C 109.5
N3 C27 C28 114.2(6)
N3 C27 H27A 108.7
C28 C27 H27A 108.7
N3 C27 H27D 108.7
C28 C27 H27D 108.7
H27A C27 H27D 107.6
C28A C27A N3 111.6(15)
C28A C27A H27B 109.3
N3 C27A H27B 109.3
C28A C27A H27C 109.3
N3 C27A H27C 109.3
H27B C27A H27C 108.0
O1 C28 C27 110.3(5)
O1 C28 H28A 109.6
C27 C28 H28A 109.6
O1 C28 H28B 109.6
C27 C28 H28B 109.6
H28A C28 H28B 108.1
O1A C28A C27A 111.5(15)
O1A C28A H28C 109.3
C27A C28A H28C 109.3
O1A C28A H28D 109.3
C27A C28A H28D 109.3
H28C C28A H28D 108.0
O1 C29 H29A 109.5
O1 C29 H29B 109.5
H29A C29 H29B 109.5
O1 C29 H29C 109.5
H29A C29 H29C 109.5
H29B C29 H29C 109.5
O1A C29A H29D 109.5
O1A C29A H29E 109.5
H29D C29A H29E 109.5
O1A C29A H29F 109.5
H29D C29A H29F 109.5
H29E C29A H29F 109.5
N4 C30 C31 114.6(3)
N4 C30 H30A 108.6
C31 C30 H30A 108.6
N4 C30 H30B 108.6
C31 C30 H30B 108.6
H30A C30 H30B 107.6
O2 C31 C30 110.4(3)
O2 C31 H31A 109.6
C30 C31 H31A 109.6
O2 C31 H31B 109.6
C30 C31 H31B 109.6
H31A C31 H31B 108.1
O2 C32 H32A 109.5
O2 C32 H32B 109.5
H32A C32 H32B 109.5
O2 C32 H32C 109.5
H32A C32 H32C 109.5
H32B C32 H32C 109.5
C34 C33 C38 117.6(3)
C34 C33 P1 118.5(2)
C38 C33 P1 123.9(3)
C35 C34 C33 121.3(3)
C35 C34 H34A 119.3
C33 C34 H34A 119.3
C36 C35 C34 119.9(4)
C36 C35 H35A 120.1
C34 C35 H35A 120.1
C37 C36 C35 119.9(3)
C37 C36 H36A 120.0
C35 C36 H36A 120.0
C36 C37 C38 120.1(3)
C36 C37 H37A 119.9
C38 C37 H37A 119.9
C37 C38 C33 121.1(3)
C37 C38 H38A 119.4
C33 C38 H38A 119.4
C44 C39 C40 118.7(3)
C44 C39 P1 123.1(3)
C40 C39 P1 118.1(3)
C41 C40 C39 120.4(3)
C41 C40 H40A 119.8
C39 C40 H40A 119.8
C42 C41 C40 120.3(4)
C42 C41 H41A 119.9
C40 C41 H41A 119.9
C43 C42 C41 120.1(3)
C43 C42 H42A 120.0
C41 C42 H42A 120.0
C42 C43 C44 120.3(3)
C42 C43 H43A 119.8
C44 C43 H43A 119.8
C39 C44 C43 120.3(3)
C39 C44 H44A 119.9
C43 C44 H44A 119.9
C50 C45 C46 117.4(3)
C50 C45 P1 119.6(2)
C46 C45 P1 123.0(3)
C47 C46 C45 121.4(3)
C47 C46 H46A 119.3
C45 C46 H46A 119.3
C46 C47 C48 120.3(3)
C46 C47 H47A 119.8
C48 C47 H47A 119.8
C49 C48 C47 119.0(3)
C49 C48 H48A 120.5
C47 C48 H48A 120.5
C48 C49 C50 120.9(3)
C48 C49 H49A 119.6
C50 C49 H49A 119.6
C49 C50 C45 120.9(3)
C49 C50 H50A 119.5
C45 C50 H50A 119.5
C56 C51 C52 119.2(6)
C56 C51 C57 119.1(6)
C52 C51 C57 121.7(6)
C53 C52 C51 121.7(5)
C53 C52 H52A 119.2
C51 C52 H52A 119.2
C52 C53 C54 121.0(5)
C52 C53 H53A 119.5
C54 C53 H53A 119.5
C55 C54 C53 119.0(6)
C55 C54 H54A 120.5
C53 C54 H54A 120.5
C54 C55 C56 119.8(5)
C54 C55 H55A 120.1
C56 C55 H55A 120.1
C51 C56 C55 119.3(5)
C51 C56 H56A 120.4
C55 C56 H56A 120.4
C51 C57 H57A 109.5
C51 C57 H57B 109.5
H57A C57 H57B 109.5
C51 C57 H57C 109.5
H57A C57 H57C 109.5
H57B C57 H57C 109.5
C61 C60 H60A 109.5
C61 C60 H60B 109.5
H60A C60 H60B 109.5
C61 C60 H60C 109.5
H60A C60 H60C 109.5
H60B C60 H60C 109.5
C62 C61 C66 119.1(11)
C62 C61 C60 117.8(19)
C66 C61 C60 123.1(17)
C63 C62 C61 116.8(16)
C63 C62 H62A 121.6
C61 C62 H62A 121.6
C64 C63 C62 124.5(15)
C64 C63 H63A 117.8
C62 C63 H63A 117.8
C63 C64 C65 120.0(11)
C63 C64 H64A 120.0
C65 C64 H64A 120.0
C64 C65 C66 115.6(11)
C64 C65 H65A 122.2
C66 C65 H65A 122.2
C61 C66 C65 123.6(11)
C61 C66 H66A 118.2
C65 C66 H66A 118.2
C101 C100 H10D 109.5
C101 C100 H10E 109.5
H10D C100 H10E 109.5
C101 C100 H10F 109.5
H10D C100 H10F 109.5
H10E C100 H10F 109.5
C102 C101 C100 110.8(7)
C102 C101 H10G 109.5
C100 C101 H10G 109.5
C102 C101 H10H 109.5
C100 C101 H10H 109.5
H10G C101 H10H 108.1
C101 C102 C103 110.2(7)
C101 C102 H10I 109.6
C103 C102 H10I 109.6
C101 C102 H10J 109.6
C103 C102 H10J 109.6
H10I C102 H10J 108.1
C104 C103 C102 112.2(7)
C104 C103 H10K 109.2
C102 C103 H10K 109.2
C104 C103 H10L 109.2
C102 C103 H10L 109.2
H10K C103 H10L 107.9
C103 C104 H10M 109.5
C103 C104 H10N 109.5
H10M C104 H10N 109.5
C103 C104 H10O 109.5
H10M C104 H10O 109.5
H10N C104 H10O 109.5

loop_
_geom_bond_atom_site_label_1
_geom_bond_atom_site_label_2
_geom_bond_distance
Ru1 C22 1.985(3)
Ru1 C1 2.077(3)
Ru1 P1 2.3384(8)
Ru1 Cl1 2.4583(9)
Ru1 H90 1.50(3)
P1 C39 1.842(3)
P1 C45 1.847(3)
P1 C33 1.857(3)
O1 C28 1.423(7)
O1 C29 1.425(7)
O2 C31 1.419(4)
O2 C32 1.433(5)
N1 C1 1.362(4)
N1 C4 1.441(4)
N1 C2 1.477(4)
N2 C1 1.363(4)
N2 C13 1.442(4)
N2 C3 1.483(4)
N3 C22 1.380(4)
N3 C23 1.402(4)
N3 C27 1.414(9)
N3 C27A 1.58(2)
N4 C22 1.381(4)
N4 C24 1.403(4)
N4 C30 1.459(4)
C2 C3 1.510(5)
C2 H2A 0.9900
C2 H2B 0.9900
C3 H3A 0.9900
C3 H3B 0.9900
C4 C9 1.398(5)
C4 C5 1.399(5)
C5 C6 1.404(5)
C5 C10 1.501(5)
C6 C7 1.381(6)
C6 H6A 0.9500
C7 C8 1.379(6)
C7 C11 1.524(6)
C8 C9 1.392(5)
C8 H8A 0.9500
C9 C12 1.504(5)
O1A C28A 1.416(17)
O1A C29A 1.438(15)
C10 H10A 0.9800
C10 H10B 0.9800
C10 H10C 0.9800
C11 H11A 0.9800
C11 H11B 0.9800
C11 H11C 0.9800
C12 H12A 0.9800
C12 H12B 0.9800
C12 H12C 0.9800
C13 C14 1.405(5)
C13 C18 1.407(5)
C14 C15 1.400(5)
C14 C19 1.507(5)
C15 C16 1.387(5)
C15 H15A 0.9500
C16 C17 1.388(5)
C16 C20 1.525(5)
C17 C18 1.392(5)
C17 H17A 0.9500
C18 C21 1.508(5)
C19 H19A 0.9800
C19 H19B 0.9800
C19 H19C 0.9800
C20 H20A 0.9800
C20 H20B 0.9800
C20 H20C 0.9800
C21 H21A 0.9800
C21 H21B 0.9800
C21 H21C 0.9800
C23 C24 1.348(5)
C23 C25 1.497(5)
C24 C26 1.498(5)
C25 H25A 0.9800
C25 H25B 0.9800
C25 H25C 0.9800
C26 H26A 0.9800
C26 H26B 0.9800
C26 H26C 0.9800
C27 C28 1.544(10)
C27 H27A 0.9900
C27 H27D 0.9900
C27A C28A 1.45(3)
C27A H27B 0.9900
C27A H27C 0.9900
C28 H28A 0.9900
C28 H28B 0.9900
C28A H28C 0.9900
C28A H28D 0.9900
C29 H29A 0.9800
C29 H29B 0.9800
C29 H29C 0.9800
C29A H29D 0.9800
C29A H29E 0.9800
C29A H29F 0.9800
C30 C31 1.509(4)
C30 H30A 0.9900
C30 H30B 0.9900
C31 H31A 0.9900
C31 H31B 0.9900
C32 H32A 0.9800
C32 H32B 0.9800
C32 H32C 0.9800
C33 C34 1.397(5)
C33 C38 1.399(4)
C34 C35 1.389(5)
C34 H34A 0.9500
C35 C36 1.389(5)
C35 H35A 0.9500
C36 C37 1.374(5)
C36 H36A 0.9500
C37 C38 1.395(5)
C37 H37A 0.9500
C38 H38A 0.9500
C39 C44 1.395(5)
C39 C40 1.402(5)
C40 C41 1.390(5)
C40 H40A 0.9500
C41 C42 1.382(5)
C41 H41A 0.9500
C42 C43 1.378(5)
C42 H42A 0.9500
C43 C44 1.396(5)
C43 H43A 0.9500
C44 H44A 0.9500
C45 C50 1.396(4)
C45 C46 1.399(4)
C46 C47 1.384(5)
C46 H46A 0.9500
C47 C48 1.385(5)
C47 H47A 0.9500
C48 C49 1.381(5)
C48 H48A 0.9500
C49 C50 1.388(5)
C49 H49A 0.9500
C50 H50A 0.9500
C51 C56 1.340(7)
C51 C52 1.395(7)
C51 C57 1.477(7)
C52 C53 1.330(7)
C52 H52A 0.9500
C53 C54 1.429(7)
C53 H53A 0.9500
C54 C55 1.316(7)
C54 H54A 0.9500
C55 C56 1.491(8)
C55 H55A 0.9500
C56 H56A 0.9500
C57 H57A 0.9800
C57 H57B 0.9800
C57 H57C 0.9800
C60 C61 1.57(2)
C60 H60A 0.9800
C60 H60B 0.9800
C60 H60C 0.9800
C61 C62 1.370(10)
C61 C66 1.391(17)
C62 C63 1.368(10)
C62 H62A 0.9500
C63 C64 1.367(9)
C63 H63A 0.9500
C64 C65 1.375(9)
C64 H64A 0.9500
C65 C66 1.401(9)
C65 H65A 0.9500
C66 H66A 0.9500
C100 C101 1.542(8)
C100 H10D 0.9800
C100 H10E 0.9800
C100 H10F 0.9800
C101 C102 1.529(9)
C101 H10G 0.9900
C101 H10H 0.9900
C102 C103 1.533(8)
C102 H10I 0.9900
C102 H10J 0.9900
C103 C104 1.516(9)
C103 H10K 0.9900
C103 H10L 0.9900
C104 H10M 0.9800
C104 H10N 0.9800
C104 H10O 0.9800
